data_4517424
loop_
_publ_author_name
'Liu, Jian'
'Vasamsetty, Laxmaiah'
'Anwar, Muhammad'
'Yang, Shuang'
'Xu, Weici'
'Liu, Jinggong'
'Nagaraju, Sakkani'
'Fang, Xinqiang'

_publ_section_title
;
 Organocatalyzed Kinetic Resolution of \a-Functionalized Ketones: The
 Malonate Unit Leads the Way
;
_journal_name_full 'ACS Catalysis'
_journal_page_first 2882
_journal_page_last 2893
_journal_paper_doi 10.1021/acscatal.9b05608
_journal_year 2020
_chemical_absolute_configuration unk
_chemical_formula_moiety 'C23 H24 O4'
_chemical_formula_sum 'C23 H24 O4'
_chemical_formula_weight 364.44
_space_group_crystal_system monoclinic
_space_group_IT_number 4
_space_group_name_Hall 'P 2yb'
_space_group_name_H-M_alt 'P 1 21 1'
_symmetry_Int_Tables_number 4
_audit_creation_date 2018-09-15
_audit_creation_method
;
Olex2 1.2
(compiled 2015.09.30 svn.r3233 for OlexSys, GUI svn.r5155)
;
_cell_angle_alpha 90
_cell_angle_beta 90.369(1)
_cell_angle_gamma 90
_cell_formula_units_Z 2
_cell_length_a 10.4234(1)
_cell_length_b 6.0234(1)
_cell_length_c 15.0661(1)
_cell_measurement_reflns_used 15643
_cell_measurement_temperature 150.00(10)
_cell_measurement_theta_max 73.7160
_cell_measurement_theta_min 2.9270
_cell_volume 945.895(19)
_computing_cell_refinement 'CrysAlisPro 1.171.39.28b (Rigaku OD, 2015)'
_computing_data_collection 'CrysAlisPro 1.171.39.28b (Rigaku OD, 2015)'
_computing_data_reduction 'CrysAlisPro 1.171.39.28b (Rigaku OD, 2015)'
_computing_molecular_graphics 'Olex2 (Dolomanov et al., 2009)'
_computing_publication_material 'Olex2 (Dolomanov et al., 2009)'
_computing_structure_refinement 'olex2.refine (Bourhis et al., 2015)'
_diffrn_ambient_environment N~2~
_diffrn_ambient_temperature 150.00(10)
_diffrn_detector 'CCD plate'
_diffrn_measured_fraction_theta_full 0.9697
_diffrn_measured_fraction_theta_max 0.9697
_diffrn_measurement_details
;
List of Runs (angles in degrees, time in seconds):

  # Type    Start    End  Width  t~exp~   \w     \q     \k     \f   Frames
--------------------------------------------------------------------------
  1  \w    -23.00  17.00   0.50    0.50    --    0.00 -38.00 150.00   80
  2  \w    -77.00 -34.00   0.50    0.50    --    0.00 -38.00 150.00   86
  3  \w     -2.00  51.00   0.50    0.50    --   28.00  79.00 -25.05  106
  4  \w      4.00  31.00   0.50    0.50    --   32.00  74.00 122.16   54
  5  \w     82.00 112.00   0.50    0.50    --   32.00  74.00 122.16   60
  6  \w      9.00  72.00   0.50    0.50    --   40.00  82.00 174.14  126
  7  \w     30.00  87.00   0.50    0.50    --   48.00  78.00  67.06  114
  8  \w     29.00  54.00   0.50    0.50    --   60.00  82.00-100.49   50
  9  \w    119.00 145.00   0.50    0.50    --   60.00  81.00 165.56   52
 10  \w     29.00  55.00   0.50    0.50    --   60.00  81.00 165.56   52
 11  \w     33.00  70.00   0.50    0.50    --   64.00  82.00  11.51   74
 12  \w     39.00  64.00   0.50    0.50    --   68.00  82.00  85.21   50
 13  \w    113.00 157.00   0.50    0.50    --   68.00  82.00  85.21   88
 14  \w     38.00  79.00   0.50    0.50    --   68.00  80.00 -43.81   82
 15  \w     38.00  65.00   0.50    0.50    --   68.00  81.00-165.43   54
 16  \w     49.00  75.00   0.50    0.50    --   72.00  82.00  23.56   52
 17  \w     42.00  77.00   0.50    0.50    --   72.00  81.00-154.50   70
 18  \w     41.00  72.00   0.50    0.50    --   72.00  82.00 -78.83   62
 19  \w     91.00 117.00   0.50    0.50    --   72.00  82.00  95.77   52
 20  \w    102.00 161.00   0.50    0.50    --   72.00  82.00 -78.83  118
 21  \w     41.00  74.00   0.50    0.50    --   72.00  82.00  95.77   66
 22  \w     90.00 116.00   0.50    0.50    --   76.00  76.00-100.64   52
 23  \w     47.00  73.00   0.50    0.50    --   76.00  76.00-100.64   52
 24  \w    137.00 169.00   0.50    0.50    --   80.00  81.00   3.04   64
 25  \w     50.00  77.00   0.50    0.50    --   80.00  81.00   3.04   54
 26  \w    104.00 168.00   0.50    0.50    --   80.00  74.00 141.76  128
 27  \w     52.00  78.00   0.50    0.50    --   80.00  74.00 141.76   52
 28  \w     49.00 164.00   0.50    0.50    --   80.00  82.00 -37.44  230
 29  \w    120.00 185.00   0.50    0.50    --   95.20  77.00  60.00  130
 30  \w     68.00  96.00   0.50    0.50    --   95.20  77.00  60.00   56
 31  \w    104.00 185.00   0.50    0.50    --   95.20  63.00-137.16  162
 32  \w     67.00 185.00   0.50    0.50    --   95.20  82.00 -30.00  236
 33  \w    160.00 185.00   0.50    0.50    --   95.20  82.00 -90.00   50
 34  \w     72.00 100.00   0.50    0.50    --   95.20  63.00-137.16   56
 35  \w     64.00 145.00   0.50    0.50    --   95.20  82.00 -90.00  162
 36  \w      8.00  68.00   0.50    0.50    --   95.20 -61.00 -30.00  120
 37  \w     73.00 134.00   0.50    0.50    --   95.20  61.00-120.00  122
 38  \w     64.00 172.00   0.50    0.50    --   95.20  82.00  90.00  216
 39  \w      7.00 123.00   0.50    0.50    --   95.20 -77.00  30.00  232
 40  \w     60.00 126.00   0.50    0.50    --   95.20 -82.00-180.00  132
 41  \w     96.00 122.00   0.50    0.50    --   95.20 -82.00 -30.00   52
 42  \w     62.00 127.00   0.50    0.50    --   95.20 -82.00 -90.00  130
 43  \w     51.00  76.00   0.50    0.50    --   95.20 -82.00 -30.00   50
 44  \w     83.00 130.00   0.50    0.50    --   95.20  30.00 -30.00   94
 45  \w     73.00 166.00   0.50    0.50    --   95.20  61.00  30.00  186
 46  \w     56.00 113.00   0.50    0.50    --   95.20 -82.00  90.00  114
 47  \w     66.00 117.00   0.50    0.50    --   95.20  82.00 120.00  102
 48  \w    160.00 185.00   0.50    0.50    --   95.20  82.00-120.00   50
 49  \w     64.00 141.00   0.50    0.50    --   95.20  82.00-120.00  154
 50  \w     81.00 115.00   0.50    0.50    --   95.20 -61.00 150.00   68
 51  \w      6.00  21.50   0.50    0.50    --   95.20 -61.00 150.00   31
;
_diffrn_measurement_device 'four-circle diffractometer'
_diffrn_measurement_device_type 'XtaLAB AFC12 (RINC): Kappa dual home/near'
_diffrn_measurement_method '\w scans'
_diffrn_orient_matrix_type 'CrysAlisPro convention (1999,Acta A55,543-557)'
_diffrn_orient_matrix_UB_11 -0.1246627000
_diffrn_orient_matrix_UB_12 0.0595423000
_diffrn_orient_matrix_UB_13 -0.0500856000
_diffrn_orient_matrix_UB_21 0.0509629000
_diffrn_orient_matrix_UB_22 -0.1168277000
_diffrn_orient_matrix_UB_23 -0.0836292000
_diffrn_orient_matrix_UB_31 -0.0608610000
_diffrn_orient_matrix_UB_32 -0.2195938000
_diffrn_orient_matrix_UB_33 0.0309054000
_diffrn_radiation_monochromator graphite
_diffrn_radiation_probe x-ray
_diffrn_radiation_type 'Cu K\a'
_diffrn_radiation_wavelength 1.54184
_diffrn_reflns_av_R_equivalents 0.0452
_diffrn_reflns_av_unetI/netI 0.0265
_diffrn_reflns_limit_h_max 12
_diffrn_reflns_limit_h_min -13
_diffrn_reflns_limit_k_max 7
_diffrn_reflns_limit_k_min -7
_diffrn_reflns_limit_l_max 18
_diffrn_reflns_limit_l_min -18
_diffrn_reflns_number 18965
_diffrn_reflns_theta_full 74.0510
_diffrn_reflns_theta_max 74.05
_diffrn_reflns_theta_min 2.93
_diffrn_source 'fine-focus sealed X-ray tube'
_diffrn_source_type 'Enhance (Cu) X-ray Source'
_exptl_absorpt_coefficient_mu 0.698
_exptl_absorpt_correction_T_max 1.00000
_exptl_absorpt_correction_T_min 0.42922
_exptl_absorpt_correction_type multi-scan
_exptl_absorpt_process_details
;
CrysAlisPro 1.171.39.28b (Rigaku Oxford Diffraction, 2015)
Empirical absorption correction using spherical harmonics,
 implemented in SCALE3 ABSPACK scaling algorithm.
;
_exptl_crystal_colour colourless
_exptl_crystal_colour_primary colourless
_exptl_crystal_density_diffrn 1.2795
_exptl_crystal_description plate
_exptl_crystal_F_000 389.2593
_exptl_crystal_size_max 0.15
_exptl_crystal_size_mid 0.06
_exptl_crystal_size_min 0.02
_refine_diff_density_max 0.1331
_refine_diff_density_min -0.1744
_refine_diff_density_rms 0.0445
_refine_ls_abs_structure_details 'Flack, H. D. (1983). Acta Cryst. A39, 876-881.'
_refine_ls_abs_structure_Flack -0.05(11)
_refine_ls_d_res_high 0.8018
_refine_ls_d_res_low 15.0658
_refine_ls_goodness_of_fit_ref 1.0697
_refine_ls_hydrogen_treatment constr
_refine_ls_matrix_type full
_refine_ls_number_constraints 41
_refine_ls_number_parameters 246
_refine_ls_number_reflns 3713
_refine_ls_number_restraints 0
_refine_ls_restrained_S_all 1.0697
_refine_ls_R_factor_all 0.0325
_refine_ls_R_factor_gt 0.0321
_refine_ls_shift/su_max 0.0000
_refine_ls_shift/su_mean 0.0000
_refine_ls_structure_factor_coef Fsqd
_refine_ls_weighting_details 'w=1/[\s^2^(Fo^2^)+(0.0500P)^2^+0.1266P] where P=(Fo^2^+2Fc^2^)/3'
_refine_ls_weighting_scheme calc
_refine_ls_wR_factor_gt 0.0838
_refine_ls_wR_factor_ref 0.0841
_reflns_Friedel_coverage 0.947
_reflns_limit_h_max 13
_reflns_limit_h_min -12
_reflns_limit_k_max 7
_reflns_limit_k_min -7
_reflns_limit_l_max 18
_reflns_limit_l_min -18
_reflns_number_gt 3648
_reflns_number_total 3713
_reflns_threshold_expression I>=2u(I)
_cod_data_source_file cs9b05608_si_004.cif
_cod_data_source_block 20180915-2
_cod_depositor_comments 'Adding full bibliography for 4517422--4517424.cif.'
_cod_original_sg_symbol_Hall ' P 2yb'
_cod_database_code 4517424
_reflns_odcompleteness_completeness 100.00
_reflns_odcompleteness_iscentric 1
_reflns_odcompleteness_theta 66.97
_olex2_refinement_description
;
1. Fixed Uiso
 At 1.2 times of:
  All C(H) groups, All C(H,H) groups
 At 1.5 times of:
  All C(H,H,H) groups
2.a Ternary CH refined with riding coordinates:
 C9(H9), C12(H12)
2.b Secondary CH2 refined with riding coordinates:
 C11(H11a,H11b)
2.c Aromatic/amide H refined with riding coordinates:
 C1(H1), C2(H2), C3(H3), C5(H5), C6(H6), C8(H8), C15(H15), C16(H16), C17(H17),
 C18(H18), C19(H19)
2.d Idealised Me refined as rotating group:
 C13(H13a,H13b,H13c), C20(H20a,H20b,H20c), C23(H23a,H23b,H23c)
;
_olex2_submission_special_instructions 'No special instructions were received'
_oxdiff_exptl_absorpt_empirical_details
;
Empirical correction (ABSPACK) includes:
- Absorption correction using spherical harmonics
- Frame scaling
;
_oxdiff_exptl_absorpt_empirical_full_max 1.668
_oxdiff_exptl_absorpt_empirical_full_min 0.286

loop_
_space_group_symop_id
_space_group_symop_operation_xyz
1 x,y,z
2 -x,y+1/2,-z

loop_
_atom_site_label
_atom_site_type_symbol
_atom_site_fract_x
_atom_site_fract_y
_atom_site_fract_z
_atom_site_U_iso_or_equiv
_atom_site_adp_type
_atom_site_occupancy
_atom_site_refinement_flags_posn
O1 O 0.37988(9) 0.42787(18) 0.06169(6) 0.0293(2) Uani 1.000000 .
O2 O 0.30512(10) 0.77567(18) 0.07134(6) 0.0326(2) Uani 1.000000 .
O3 O 0.49756(8) 0.28756(17) 0.25161(7) 0.0281(2) Uani 1.000000 .
O4 O 0.57269(9) 0.62339(17) 0.21578(7) 0.0309(2) Uani 1.000000 .
C1 C 0.10996(13) 0.4958(3) 0.65335(9) 0.0286(3) Uani 1.000000 .
H1 H 0.08036(13) 0.4853(3) 0.71129(9) 0.0343(4) Uiso 1.000000 R
C2 C 0.17646(14) 0.3207(2) 0.61565(9) 0.0298(3) Uani 1.000000 .
H2 H 0.19154(14) 0.1924(2) 0.64844(9) 0.0357(4) Uiso 1.000000 R
C3 C 0.22082(13) 0.3360(2) 0.52883(9) 0.0248(3) Uani 1.000000 .
H3 H 0.26601(13) 0.2181(2) 0.50430(9) 0.0297(3) Uiso 1.000000 R
C4 C 0.19820(11) 0.5262(2) 0.47829(8) 0.0211(3) Uani 1.000000 .
C5 C 0.13135(12) 0.7019(2) 0.51718(9) 0.0245(3) Uani 1.000000 .
H5 H 0.11578(12) 0.8303(2) 0.48457(9) 0.0294(3) Uiso 1.000000 R
C6 C 0.08779(13) 0.6870(3) 0.60415(9) 0.0274(3) Uani 1.000000 .
H6 H 0.04376(13) 0.8053(3) 0.62931(9) 0.0329(4) Uiso 1.000000 R
C7 C 0.24158(11) 0.5420(2) 0.38409(8) 0.0192(3) Uani 1.000000 .
C8 C 0.22205(11) 0.3747(2) 0.32803(8) 0.0194(3) Uani 1.000000 .
H8 H 0.19048(11) 0.2432(2) 0.35172(8) 0.0233(3) Uiso 1.000000 R
C9 C 0.24646(11) 0.3790(2) 0.22955(8) 0.0188(2) Uani 1.000000 .
H9 H 0.28446(11) 0.2361(2) 0.21311(8) 0.0225(3) Uiso 1.000000 R
C10 C 0.34477(11) 0.5646(2) 0.20595(8) 0.0190(3) Uani 1.000000 .
C11 C 0.31421(12) 0.7811(2) 0.25476(8) 0.0214(3) Uani 1.000000 .
H11a H 0.38063(12) 0.8887(2) 0.24148(8) 0.0257(3) Uiso 1.000000 R
H11b H 0.23378(12) 0.8393(2) 0.23187(8) 0.0257(3) Uiso 1.000000 R
C12 C 0.30381(13) 0.7586(2) 0.35630(8) 0.0244(3) Uani 1.000000 .
H12 H 0.24743(13) 0.8783(2) 0.37647(8) 0.0292(3) Uiso 1.000000 R
C13 C 0.43218(16) 0.7875(3) 0.40553(9) 0.0430(4) Uani 1.000000 .
H13a H 0.4180(3) 0.781(3) 0.46839(9) 0.0644(6) Uiso 1.000000 GR
H13b H 0.4898(5) 0.6707(15) 0.3887(8) 0.0644(6) Uiso 1.000000 GR
H13c H 0.4690(7) 0.9284(11) 0.3903(8) 0.0644(6) Uiso 1.000000 GR
C14 C 0.11743(11) 0.3996(2) 0.18082(8) 0.0197(3) Uani 1.000000 .
C15 C 0.02516(12) 0.5538(2) 0.20655(8) 0.0227(3) Uani 1.000000 .
H15 H 0.04296(12) 0.6505(2) 0.25314(8) 0.0272(3) Uiso 1.000000 R
C16 C -0.09286(12) 0.5651(2) 0.16366(9) 0.0253(3) Uani 1.000000 .
H16 H -0.15291(12) 0.6704(2) 0.18107(9) 0.0304(3) Uiso 1.000000 R
C17 C -0.12147(12) 0.4202(3) 0.09504(8) 0.0267(3) Uani 1.000000 .
H17 H -0.20087(12) 0.4269(3) 0.06666(8) 0.0321(4) Uiso 1.000000 R
C18 C -0.03112(13) 0.2650(3) 0.06888(9) 0.0289(3) Uani 1.000000 .
H18 H -0.04992(13) 0.1678(3) 0.02265(9) 0.0347(4) Uiso 1.000000 R
C19 C 0.08799(12) 0.2539(2) 0.11160(8) 0.0246(3) Uani 1.000000 .
H19 H 0.14800(12) 0.1489(2) 0.09384(8) 0.0295(3) Uiso 1.000000 R
C20 C 0.37312(16) 0.4413(3) -0.03442(9) 0.0408(4) Uani 1.000000 .
H20a H 0.3902(13) 0.2978(6) -0.05943(10) 0.0613(6) Uiso 1.000000 GR
H20b H 0.2890(4) 0.489(2) -0.05219(10) 0.0613(6) Uiso 1.000000 GR
H20c H 0.4357(9) 0.5457(17) -0.05521(11) 0.0613(6) Uiso 1.000000 GR
C21 C 0.34003(11) 0.6067(2) 0.10576(8) 0.0224(3) Uani 1.000000 .
C22 C 0.48437(12) 0.4965(2) 0.22531(8) 0.0204(3) Uani 1.000000 .
C23 C 0.62737(13) 0.2139(3) 0.26947(11) 0.0351(4) Uani 1.000000 .
H23a H 0.6827(3) 0.2638(18) 0.2228(5) 0.0527(5) Uiso 1.000000 GR
H23b H 0.6562(5) 0.2744(18) 0.3251(4) 0.0527(5) Uiso 1.000000 GR
H23c H 0.6293(3) 0.0547(3) 0.2723(8) 0.0527(5) Uiso 1.000000 GR

loop_
_atom_site_aniso_label
_atom_site_aniso_U_11
_atom_site_aniso_U_22
_atom_site_aniso_U_33
_atom_site_aniso_U_12
_atom_site_aniso_U_13
_atom_site_aniso_U_23
O1 0.0321(5) 0.0353(6) 0.0205(5) 0.0066(5) 0.0029(4) -0.0023(4)
O2 0.0409(6) 0.0316(5) 0.0254(5) 0.0068(5) -0.0025(4) 0.0079(4)
O3 0.0172(4) 0.0255(5) 0.0415(5) 0.0024(4) -0.0018(4) 0.0118(4)
O4 0.0214(4) 0.0284(5) 0.0431(6) -0.0041(4) -0.0004(4) 0.0085(5)
C1 0.0269(6) 0.0398(8) 0.0191(6) -0.0119(6) 0.0018(5) -0.0007(6)
C2 0.0350(7) 0.0306(8) 0.0237(6) -0.0076(6) -0.0025(5) 0.0063(6)
C3 0.0254(6) 0.0242(7) 0.0247(6) -0.0014(5) -0.0014(5) 0.0013(5)
C4 0.0173(5) 0.0251(7) 0.0209(6) -0.0025(5) -0.0021(5) 0.0005(5)
C5 0.0217(6) 0.0269(7) 0.0249(6) 0.0007(5) 0.0008(5) 0.0024(5)
C6 0.0216(6) 0.0342(8) 0.0264(6) -0.0024(6) 0.0029(5) -0.0055(6)
C7 0.0178(5) 0.0189(6) 0.0210(6) 0.0010(5) -0.0005(4) 0.0030(5)
C8 0.0180(5) 0.0189(6) 0.0214(6) 0.0001(5) 0.0002(4) 0.0041(5)
C9 0.0179(5) 0.0172(6) 0.0211(6) 0.0002(5) 0.0014(4) 0.0005(5)
C10 0.0193(6) 0.0179(6) 0.0197(6) 0.0012(5) 0.0011(4) 0.0012(5)
C11 0.0234(6) 0.0163(6) 0.0246(6) -0.0003(5) 0.0023(5) 0.0027(5)
C12 0.0316(7) 0.0184(6) 0.0231(6) -0.0035(6) 0.0047(5) -0.0021(5)
C13 0.0466(9) 0.0589(11) 0.0234(6) -0.0294(9) -0.0001(6) -0.0008(7)
C14 0.0201(5) 0.0209(6) 0.0182(5) -0.0011(5) 0.0012(4) 0.0005(5)
C15 0.0225(6) 0.0260(6) 0.0195(6) 0.0002(5) 0.0004(5) -0.0029(5)
C16 0.0214(6) 0.0318(7) 0.0227(6) 0.0040(6) 0.0014(5) -0.0011(6)
C17 0.0206(6) 0.0377(8) 0.0219(6) -0.0033(6) -0.0017(5) 0.0009(6)
C18 0.0275(7) 0.0356(8) 0.0237(6) -0.0059(6) -0.0010(5) -0.0089(6)
C19 0.0249(6) 0.0248(7) 0.0240(6) -0.0013(6) 0.0029(5) -0.0059(5)
C20 0.0406(8) 0.0622(12) 0.0198(7) 0.0064(8) 0.0008(6) -0.0064(7)
C21 0.0171(5) 0.0276(7) 0.0226(6) -0.0003(5) -0.0004(5) 0.0028(5)
C22 0.0204(6) 0.0231(7) 0.0178(5) 0.0002(5) -0.0001(4) 0.0020(5)
C23 0.0192(6) 0.0361(8) 0.0500(9) 0.0071(6) -0.0018(6) 0.0159(7)

loop_
_atom_type_symbol
_atom_type_scat_dispersion_real
_atom_type_scat_dispersion_imag
_atom_type_scat_Cromer_Mann_a1
_atom_type_scat_Cromer_Mann_a2
_atom_type_scat_Cromer_Mann_a3
_atom_type_scat_Cromer_Mann_a4
_atom_type_scat_Cromer_Mann_b1
_atom_type_scat_Cromer_Mann_b2
_atom_type_scat_Cromer_Mann_b3
_atom_type_scat_Cromer_Mann_b4
_atom_type_scat_Cromer_Mann_c
_atom_type_scat_source
_atom_type_scat_dispersion_source
H 0.00000 0.00000 0.49300 0.32291 0.14019 0.04081 10.51090 26.12570 3.14236 57.79970 0.0030380000826 'International Tables Volume C Table 6.1.1.4 (pp. 500-502)' 'Henke, Gullikson and Davis, At. Data and Nucl. Data Tables, 1993, 54, 2'
C 0.01920 0.00962 2.31000 1.02000 1.58860 0.86500 20.84390 10.20750 0.56870 51.65120 0.215599998832 'International Tables Volume C Table 6.1.1.4 (pp. 500-502)' 'Henke, Gullikson and Davis, At. Data and Nucl. Data Tables, 1993, 54, 2'
O 0.05239 0.03377 3.04850 2.28680 1.54630 0.86700 13.27710 5.70110 0.32390 32.90890 0.250800013542 'International Tables Volume C Table 6.1.1.4 (pp. 500-502)' 'Henke, Gullikson and Davis, At. Data and Nucl. Data Tables, 1993, 54, 2'

loop_
_geom_angle_atom_site_label_1
_geom_angle_atom_site_label_2
_geom_angle_atom_site_label_3
_geom_angle
_geom_angle_site_symmetry_1
_geom_angle_site_symmetry_3
_geom_angle_publ_flag
C21 O1 C20 116.00(12) . . ?
C23 O3 C22 116.19(11) . . ?
C2 C1 H1 120.18(8) . . ?
C6 C1 H1 120.18(8) . . ?
C6 C1 C2 119.63(12) . . ?
H2 C2 C1 119.86(8) . . ?
C3 C2 C1 120.28(13) . . ?
C3 C2 H2 119.86(9) . . ?
H3 C3 C2 119.63(9) . . ?
C4 C3 C2 120.73(13) . . ?
C4 C3 H3 119.63(8) . . ?
C5 C4 C3 118.42(11) . . ?
C7 C4 C3 121.29(12) . . ?
C7 C4 C5 120.28(11) . . ?
H5 C5 C4 119.60(7) . . ?
C6 C5 C4 120.80(13) . . ?
C6 C5 H5 119.60(8) . . ?
C5 C6 C1 120.13(13) . . ?
H6 C6 C1 119.94(8) . . ?
H6 C6 C5 119.94(8) . . ?
C8 C7 C4 120.58(11) . . ?
C12 C7 C4 116.69(11) . . ?
C12 C7 C8 122.71(11) . . ?
H8 C8 C7 117.05(7) . . ?
C9 C8 C7 125.90(11) . . ?
C9 C8 H8 117.05(7) . . ?
H9 C9 C8 107.75(7) . . ?
C10 C9 C8 110.61(10) . . ?
C10 C9 H9 107.75(6) . . ?
C14 C9 C8 108.64(9) . . ?
C14 C9 H9 107.75(7) . . ?
C14 C9 C10 114.12(10) . . ?
C11 C10 C9 111.23(10) . . ?
C21 C10 C9 109.05(10) . . ?
C21 C10 C11 109.07(10) . . ?
C22 C10 C9 112.83(10) . . ?
C22 C10 C11 109.60(10) . . ?
C22 C10 C21 104.81(9) . . ?
H11a C11 C10 108.59(6) . . ?
H11b C11 C10 108.59(7) . . ?
H11b C11 H11a 107.6 . . ?
C12 C11 C10 114.69(10) . . ?
C12 C11 H11a 108.59(7) . . ?
C12 C11 H11b 108.59(7) . . ?
C11 C12 C7 112.52(10) . . ?
H12 C12 C7 106.81(7) . . ?
H12 C12 C11 106.81(7) . . ?
C13 C12 C7 109.70(12) . . ?
C13 C12 C11 113.76(11) . . ?
C13 C12 H12 106.81(9) . . ?
H13a C13 C12 109.5 . . ?
H13b C13 C12 109.5 . . ?
H13b C13 H13a 109.5 . . ?
H13c C13 C12 109.5 . . ?
H13c C13 H13a 109.5 . . ?
H13c C13 H13b 109.5 . . ?
C15 C14 C9 121.71(11) . . ?
C19 C14 C9 119.66(11) . . ?
C19 C14 C15 118.56(11) . . ?
H15 C15 C14 119.52(7) . . ?
C16 C15 C14 120.96(12) . . ?
C16 C15 H15 119.52(8) . . ?
H16 C16 C15 119.90(8) . . ?
C17 C16 C15 120.20(12) . . ?
C17 C16 H16 119.90(8) . . ?
H17 C17 C16 120.19(8) . . ?
C18 C17 C16 119.62(12) . . ?
C18 C17 H17 120.19(8) . . ?
H18 C18 C17 119.84(8) . . ?
C19 C18 C17 120.33(12) . . ?
C19 C18 H18 119.84(8) . . ?
C18 C19 C14 120.32(12) . . ?
H19 C19 C14 119.84(7) . . ?
H19 C19 C18 119.84(8) . . ?
H20a C20 O1 109.5 . . ?
H20b C20 O1 109.5 . . ?
H20b C20 H20a 109.5 . . ?
H20c C20 O1 109.5 . . ?
H20c C20 H20a 109.5 . . ?
H20c C20 H20b 109.5 . . ?
O2 C21 O1 124.45(12) . . ?
C10 C21 O1 110.43(11) . . ?
C10 C21 O2 125.12(12) . . ?
O4 C22 O3 124.01(12) . . ?
C10 C22 O3 113.94(11) . . ?
C10 C22 O4 122.04(12) . . ?
H23a C23 O3 109.5 . . ?
H23b C23 O3 109.5 . . ?
H23b C23 H23a 109.5 . . ?
H23c C23 O3 109.5 . . ?
H23c C23 H23a 109.5 . . ?
H23c C23 H23b 109.5 . . ?

loop_
_geom_bond_atom_site_label_1
_geom_bond_atom_site_label_2
_geom_bond_distance
_geom_bond_site_symmetry_2
_geom_bond_publ_flag
O1 C20 1.4516(16) . ?
O1 C21 1.3329(17) . ?
O2 C21 1.1980(17) . ?
O3 C22 1.3262(16) . ?
O3 C23 1.4475(15) . ?
O4 C22 1.2060(16) . ?
C1 H1 0.9300 . ?
C1 C2 1.386(2) . ?
C1 C6 1.388(2) . ?
C2 H2 0.9300 . ?
C2 C3 1.3932(19) . ?
C3 H3 0.9300 . ?
C3 C4 1.3946(18) . ?
C4 C5 1.3978(19) . ?
C4 C7 1.4954(16) . ?
C5 H5 0.9300 . ?
C5 C6 1.3923(19) . ?
C6 H6 0.9300 . ?
C7 C8 1.3296(18) . ?
C7 C12 1.5170(17) . ?
C8 H8 0.9300 . ?
C8 C9 1.5072(16) . ?
C9 H9 0.9800 . ?
C9 C10 1.5591(17) . ?
C9 C14 1.5331(17) . ?
C10 C11 1.5321(17) . ?
C10 C21 1.5312(17) . ?
C10 C22 1.5378(16) . ?
C11 H11a 0.9700 . ?
C11 H11b 0.9700 . ?
C11 C12 1.5404(17) . ?
C12 H12 0.9800 . ?
C12 C13 1.536(2) . ?
C13 H13a 0.9600 . ?
C13 H13b 0.9600 . ?
C13 H13c 0.9600 . ?
C14 C15 1.3939(18) . ?
C14 C19 1.3956(18) . ?
C15 H15 0.9300 . ?
C15 C16 1.3875(18) . ?
C16 H16 0.9300 . ?
C16 C17 1.384(2) . ?
C17 H17 0.9300 . ?
C17 C18 1.386(2) . ?
C18 H18 0.9300 . ?
C18 C19 1.3964(19) . ?
C19 H19 0.9300 . ?
C20 H20a 0.9600 . ?
C20 H20b 0.9600 . ?
C20 H20c 0.9600 . ?
C23 H23a 0.9600 . ?
C23 H23b 0.9600 . ?
C23 H23c 0.9600 . ?
